data_7113982
loop_
_publ_author_name
'Raja Mohanrao'
'Aromal Asokan'
'Kana M. Sureshan'

_publ_section_title
;
 Bio-inspired synthesis of rare and unnatural carbohydrates and cyclitols
 through strain driven epimerization
;
_journal_name_full Chem.Commun.
_journal_page_first 6707
_journal_paper_doi 10.1039/C4CC00868E
_journal_volume 50
_journal_year 2014
_chemical_formula_moiety 'C8 H14 O6'
_chemical_formula_sum 'C8 H14 O6'
_chemical_formula_weight 206.19
_chemical_name_systematic
;
 ?
;
_space_group_IT_number 33
_symmetry_cell_setting orthorhombic
_symmetry_space_group_name_Hall 'P 2c -2n'
_symmetry_space_group_name_H-M 'P n a 21'
_atom_sites_solution_hydrogens geom
_atom_sites_solution_primary direct
_atom_sites_solution_secondary difmap
_audit_creation_method SHELXL-97
_cell_angle_alpha 90.000(5)
_cell_angle_beta 90.000(5)
_cell_angle_gamma 90.000(5)
_cell_formula_units_Z 4
_cell_length_a 6.696(5)
_cell_length_b 18.484(5)
_cell_length_c 7.461(5)
_cell_measurement_reflns_used 3964
_cell_measurement_temperature 296(2)
_cell_measurement_theta_max 28.74
_cell_measurement_theta_min 2.73
_cell_volume 923.4(10)
_computing_cell_refinement 'Bruker SAINT'
_computing_data_collection 'Bruker APEX2'
_computing_data_reduction 'Bruker SAINT'
_computing_molecular_graphics 'Bruker SHELXTL'
_computing_publication_material 'Bruker SHELXTL'
_computing_structure_refinement 'SHELXL-97 (Sheldrick, 2008)'
_computing_structure_solution 'SHELXS-97 (Sheldrick, 2008)'
_diffrn_ambient_temperature 296(2)
_diffrn_measured_fraction_theta_full 0.991
_diffrn_measured_fraction_theta_max 0.991
_diffrn_measurement_device_type 'Bruker APEX-II CCD'
_diffrn_measurement_method '\f and \w scans'
_diffrn_radiation_monochromator graphite
_diffrn_radiation_source 'fine-focus sealed tube'
_diffrn_radiation_type MoK\a
_diffrn_radiation_wavelength 0.71073
_diffrn_reflns_av_R_equivalents 0.0124
_diffrn_reflns_av_sigmaI/netI 0.0138
_diffrn_reflns_limit_h_max 7
_diffrn_reflns_limit_h_min -7
_diffrn_reflns_limit_k_max 21
_diffrn_reflns_limit_k_min -21
_diffrn_reflns_limit_l_max 6
_diffrn_reflns_limit_l_min -8
_diffrn_reflns_number 3731
_diffrn_reflns_theta_full 24.99
_diffrn_reflns_theta_max 24.99
_diffrn_reflns_theta_min 3.24
_diffrn_standards_number 0
_exptl_absorpt_coefficient_mu 0.128
_exptl_absorpt_correction_T_max 0.9810
_exptl_absorpt_correction_T_min 0.9687
_exptl_absorpt_correction_type multi-scan
_exptl_absorpt_process_details SADABS
_exptl_crystal_colour colourless
_exptl_crystal_density_diffrn 1.483
_exptl_crystal_density_meas 1.482
_exptl_crystal_density_method 'not measured'
_exptl_crystal_description block
_exptl_crystal_F_000 440
_exptl_crystal_size_max 0.25
_exptl_crystal_size_mid 0.20
_exptl_crystal_size_min 0.15
_refine_diff_density_max 0.158
_refine_diff_density_min -0.132
_refine_diff_density_rms 0.028
_refine_ls_abs_structure_details 'Flack H D (1983), Acta Cryst. A39, 876-881'
_refine_ls_abs_structure_Flack 0.5(8)
_refine_ls_extinction_method none
_refine_ls_goodness_of_fit_ref 1.091
_refine_ls_hydrogen_treatment constr
_refine_ls_matrix_type full
_refine_ls_number_parameters 131
_refine_ls_number_reflns 1386
_refine_ls_number_restraints 1
_refine_ls_restrained_S_all 1.091
_refine_ls_R_factor_all 0.0231
_refine_ls_R_factor_gt 0.0226
_refine_ls_shift/su_max 0.000
_refine_ls_shift/su_mean 0.000
_refine_ls_structure_factor_coef Fsqd
_refine_ls_weighting_details 'calc w=1/[\s^2^(Fo^2^)+(0.0381P)^2^+0.1302P] where P=(Fo^2^+2Fc^2^)/3'
_refine_ls_weighting_scheme calc
_refine_ls_wR_factor_gt 0.0617
_refine_ls_wR_factor_ref 0.0620
_reflns_number_gt 1360
_reflns_number_total 1386
_reflns_threshold_expression >2\s(I)
_cod_data_source_file c4cc00868e3.cif
_cod_data_source_block 305_ortho
_cod_original_sg_symbol_H-M 'Pna2(1) '
_cod_database_code 7113982

loop_
_symmetry_equiv_pos_as_xyz
'x, y, z'
'-x, -y, z+1/2'
'-x+1/2, y+1/2, z+1/2'
'x+1/2, -y+1/2, z'

loop_
_atom_site_label
_atom_site_type_symbol
_atom_site_fract_x
_atom_site_fract_y
_atom_site_fract_z
_atom_site_U_iso_or_equiv
_atom_site_adp_type
_atom_site_occupancy
_atom_site_symmetry_multiplicity
_atom_site_calc_flag
_atom_site_refinement_flags
O2 O 0.29593(17) -0.03437(5) -0.20917(17) 0.0348(3) Uani 1 1 d .
H2 H 0.3183 -0.0404 -0.3162 0.052 Uiso 1 1 calc R
O1 O 0.03274(13) 0.16263(5) -0.03792(15) 0.0255(2) Uani 1 1 d .
H1 H 0.0747 0.2035 -0.0585 0.038 Uiso 1 1 calc R
O4 O 0.64343(13) 0.19535(5) -0.14018(16) 0.0278(3) Uani 1 1 d .
H4 H 0.7340 0.1706 -0.0989 0.042 Uiso 1 1 calc R
O6 O -0.03508(17) 0.17630(5) 0.30358(18) 0.0371(3) Uani 1 1 d .
O3 O 0.62274(15) 0.04502(5) -0.07580(14) 0.0290(3) Uani 1 1 d .
H3 H 0.6431 0.0037 -0.1117 0.044 Uiso 1 1 calc R
O5 O 0.18241(17) 0.09149(7) 0.38653(17) 0.0391(3) Uani 1 1 d .
C5 C 0.45861(19) 0.15689(7) -0.1253(2) 0.0215(3) Uani 1 1 d .
H5 H 0.3623 0.1808 -0.2045 0.026 Uiso 1 1 calc R
C1 C 0.16983(19) 0.12561(7) 0.0754(2) 0.0208(3) Uani 1 1 d .
C2 C 0.1809(2) 0.04708(7) 0.0112(2) 0.0239(3) Uani 1 1 d .
H2A H 0.2598 0.0191 0.0955 0.029 Uiso 1 1 calc R
H2B H 0.0474 0.0267 0.0087 0.029 Uiso 1 1 calc R
C3 C 0.2732(2) 0.04102(7) -0.1738(2) 0.0238(3) Uani 1 1 d .
H3A H 0.1820 0.0621 -0.2622 0.029 Uiso 1 1 calc R
C6 C 0.37668(18) 0.16161(7) 0.0644(2) 0.0214(3) Uani 1 1 d .
H6A H 0.3661 0.2120 0.0998 0.026 Uiso 1 1 calc R
H6B H 0.4677 0.1377 0.1465 0.026 Uiso 1 1 calc R
C7 C 0.1058(2) 0.12805(7) 0.2718(2) 0.0253(3) Uani 1 1 d .
C4 C 0.47650(19) 0.07891(7) -0.1867(2) 0.0230(3) Uani 1 1 d .
H4A H 0.5222 0.0780 -0.3114 0.028 Uiso 1 1 calc R
C8 C -0.1068(3) 0.18104(11) 0.4862(3) 0.0523(5) Uani 1 1 d .
H8A H -0.2090 0.2173 0.4936 0.078 Uiso 1 1 calc R
H8B H 0.0018 0.1938 0.5640 0.078 Uiso 1 1 calc R
H8C H -0.1607 0.1351 0.5220 0.078 Uiso 1 1 calc R

loop_
_atom_site_aniso_label
_atom_site_aniso_U_11
_atom_site_aniso_U_22
_atom_site_aniso_U_33
_atom_site_aniso_U_23
_atom_site_aniso_U_13
_atom_site_aniso_U_12
O2 0.0503(6) 0.0209(5) 0.0331(7) -0.0082(5) 0.0077(5) -0.0021(4)
O1 0.0217(4) 0.0238(4) 0.0311(6) 0.0042(4) -0.0021(4) 0.0015(4)
O4 0.0201(4) 0.0238(5) 0.0396(7) 0.0023(4) 0.0027(4) -0.0021(4)
O6 0.0466(6) 0.0335(5) 0.0313(7) 0.0015(5) 0.0159(6) 0.0145(5)
O3 0.0298(5) 0.0255(5) 0.0319(7) -0.0035(4) -0.0037(4) 0.0085(4)
O5 0.0480(6) 0.0441(7) 0.0252(6) 0.0056(5) 0.0049(5) 0.0140(5)
C5 0.0180(6) 0.0219(6) 0.0246(7) 0.0031(5) 0.0009(5) -0.0002(5)
C1 0.0215(6) 0.0191(7) 0.0218(7) 0.0013(6) 0.0017(6) 0.0026(5)
C2 0.0263(6) 0.0189(6) 0.0265(9) 0.0009(5) 0.0024(6) -0.0016(5)
C3 0.0284(7) 0.0195(6) 0.0235(8) -0.0026(5) -0.0018(6) 0.0001(5)
C6 0.0215(6) 0.0184(6) 0.0243(7) -0.0018(6) -0.0015(6) 0.0009(5)
C7 0.0262(6) 0.0205(6) 0.0294(9) 0.0007(6) 0.0052(6) 0.0010(5)
C4 0.0239(6) 0.0238(6) 0.0212(7) 0.0008(6) 0.0020(6) 0.0021(5)
C8 0.0655(11) 0.0508(10) 0.0406(11) -0.0069(9) 0.0262(10) 0.0126(9)

loop_
_atom_type_symbol
_atom_type_description
_atom_type_scat_dispersion_real
_atom_type_scat_dispersion_imag
_atom_type_scat_source
C C 0.0033 0.0016 'International Tables Vol C Tables 4.2.6.8 and 6.1.1.4'
H H 0.0000 0.0000 'International Tables Vol C Tables 4.2.6.8 and 6.1.1.4'
O O 0.0106 0.0060 'International Tables Vol C Tables 4.2.6.8 and 6.1.1.4'

loop_
_geom_angle_atom_site_label_1
_geom_angle_atom_site_label_2
_geom_angle_atom_site_label_3
_geom_angle
C3 O2 H2 109.5
C1 O1 H1 109.5
C5 O4 H4 109.5
C7 O6 C8 116.58(14)
C4 O3 H3 109.5
O4 C5 C4 112.34(11)
O4 C5 C6 110.84(11)
C4 C5 C6 111.35(11)
O4 C5 H5 107.3
C4 C5 H5 107.3
C6 C5 H5 107.3
O1 C1 C7 111.99(11)
O1 C1 C2 107.57(12)
C7 C1 C2 109.97(11)
O1 C1 C6 109.94(11)
C7 C1 C6 106.91(12)
C2 C1 C6 110.48(11)
C3 C2 C1 111.99(11)
C3 C2 H2A 109.2
C1 C2 H2A 109.2
C3 C2 H2B 109.2
C1 C2 H2B 109.2
H2A C2 H2B 107.9
O2 C3 C2 106.51(12)
O2 C3 C4 109.86(11)
C2 C3 C4 112.64(12)
O2 C3 H3A 109.3
C2 C3 H3A 109.3
C4 C3 H3A 109.3
C5 C6 C1 110.46(11)
C5 C6 H6A 109.6
C1 C6 H6A 109.6
C5 C6 H6B 109.6
C1 C6 H6B 109.6
H6A C6 H6B 108.1
O5 C7 O6 123.73(16)
O5 C7 C1 123.05(13)
O6 C7 C1 113.15(13)
O3 C4 C5 107.25(12)
O3 C4 C3 111.85(12)
C5 C4 C3 110.17(11)
O3 C4 H4A 109.2
C5 C4 H4A 109.2
C3 C4 H4A 109.2
O6 C8 H8A 109.5
O6 C8 H8B 109.5
H8A C8 H8B 109.5
O6 C8 H8C 109.5
H8A C8 H8C 109.5
H8B C8 H8C 109.5

loop_
_geom_bond_atom_site_label_1
_geom_bond_atom_site_label_2
_geom_bond_distance
O2 C3 1.4266(17)
O2 H2 0.8200
O1 C1 1.4231(18)
O1 H1 0.8200
O4 C5 1.4315(17)
O4 H4 0.8200
O6 C7 1.3197(18)
O6 C8 1.447(2)
O3 C4 1.4267(18)
O3 H3 0.8200
O5 C7 1.205(2)
C5 C4 1.5170(18)
C5 C6 1.520(2)
C5 H5 0.9800
C1 C7 1.527(2)
C1 C2 1.5301(18)
C1 C6 1.539(2)
C2 C3 1.516(2)
C2 H2A 0.9700
C2 H2B 0.9700
C3 C4 1.534(2)
C3 H3A 0.9800
C6 H6A 0.9700
C6 H6B 0.9700
C4 H4A 0.9800
C8 H8A 0.9600
C8 H8B 0.9600
C8 H8C 0.9600

loop_
_geom_hbond_atom_site_label_D
_geom_hbond_atom_site_label_H
_geom_hbond_atom_site_label_A
_geom_hbond_distance_DH
_geom_hbond_distance_HA
_geom_hbond_distance_DA
_geom_hbond_angle_DHA
_geom_hbond_site_symmetry_A
O2 H2 O3 0.82 1.98 2.796(2) 174.5 2_654
O1 H1 O4 0.82 2.02 2.8324(15) 170.7 4_455
O4 H4 O1 0.82 2.06 2.783(2) 147.4 1_655
O3 H3 O5 0.82 2.11 2.8544(16) 150.4 2_654

loop_
_geom_torsion_atom_site_label_1
_geom_torsion_atom_site_label_2
_geom_torsion_atom_site_label_3
_geom_torsion_atom_site_label_4
_geom_torsion
O1 C1 C2 C3 66.30(14)
C7 C1 C2 C3 -171.49(11)
C6 C1 C2 C3 -53.71(15)
C1 C2 C3 O2 173.55(11)
C1 C2 C3 C4 53.04(14)
O4 C5 C6 C1 175.28(10)
C4 C5 C6 C1 -58.88(13)
O1 C1 C6 C5 -62.14(14)
C7 C1 C6 C5 176.08(11)
C2 C1 C6 C5 56.43(14)
C8 O6 C7 O5 -3.9(2)
C8 O6 C7 C1 178.87(14)
O1 C1 C7 O5 168.56(13)
C2 C1 C7 O5 49.01(18)
C6 C1 C7 O5 -70.97(16)
O1 C1 C7 O6 -14.22(15)
C2 C1 C7 O6 -133.77(12)
C6 C1 C7 O6 106.26(13)
O4 C5 C4 O3 59.91(16)
C6 C5 C4 O3 -65.09(14)
O4 C5 C4 C3 -178.14(12)
C6 C5 C4 C3 56.86(15)
O2 C3 C4 O3 -53.33(17)
C2 C3 C4 O3 65.23(15)
O2 C3 C4 C5 -172.51(12)
C2 C3 C4 C5 -53.95(15)
